data_7120192
loop_
_publ_author_name
'wei, haipeng'
'Qiu, Tiancheng'
'Huang, Xiaobo'
'Zhou, Jun'
'Guo, Jing'
'Jiang, Chuanling'
'Luo, Sheng-lian'
'Zeng, Zebing'
'Wu, Jishan'

_publ_section_title
;
 A Facile Approach toward 1,2-Diazabenzo[ghi]perylene Derivatives:
 Structures and Electronic Properties
;
_journal_name_full 'Chem. Commun.'
_journal_paper_doi 10.1039/C7CC03362A
_journal_year 2017
_chemical_formula_sum 'C28 H26 N2 O2'
_chemical_formula_weight 422.51
_chemical_name_systematic
; 
 ? 
;
_space_group_crystal_system monoclinic
_space_group_IT_number 14
_space_group_name_Hall '-P 2ybc'
_space_group_name_H-M_alt 'P 1 21/c 1'
_symmetry_space_group_name_Hall '-P 2ybc'
_symmetry_space_group_name_H-M 'P 1 21/c 1'
_atom_sites_solution_hydrogens mixed
_audit_creation_method SHELXL-2013
_audit_update_record
;
2017-04-25 deposited with the CCDC.
2017-05-25 downloaded from the CCDC.
;
_cell_angle_alpha 90
_cell_angle_beta 103.371(9)
_cell_angle_gamma 90
_cell_formula_units_Z 8
_cell_length_a 15.600(6)
_cell_length_b 19.578(8)
_cell_length_c 15.071(6)
_cell_measurement_reflns_used 1578
_cell_measurement_temperature 293(2)
_cell_measurement_theta_max 38.544
_cell_measurement_theta_min 4.764
_cell_volume 4478(3)
_computing_cell_refinement 'Bruker SMART'
_computing_data_collection 'Bruker SMART'
_computing_data_reduction 'Bruker SHELXTL'
_computing_molecular_graphics 'Bruker SHELXTL'
_computing_publication_material 'Bruker SHELXTL'
_computing_structure_refinement 'SHELXL-2013 (Sheldrick, 2013)'
_computing_structure_solution 'Bruker SHELXTL'
_diffrn_ambient_temperature 293(2)
_diffrn_measured_fraction_theta_full 0.974
_diffrn_measured_fraction_theta_max 0.999
_diffrn_measurement_device_type 'CCD area detector'
_diffrn_measurement_method 'phi and omega scans'
_diffrn_radiation_type MoK\a
_diffrn_radiation_wavelength 0.71073
_diffrn_reflns_av_R_equivalents 0.0635
_diffrn_reflns_av_unetI/netI 0.0698
_diffrn_reflns_Laue_measured_fraction_full 0.974
_diffrn_reflns_Laue_measured_fraction_max 0.999
_diffrn_reflns_limit_h_max 18
_diffrn_reflns_limit_h_min -16
_diffrn_reflns_limit_k_max 23
_diffrn_reflns_limit_k_min -20
_diffrn_reflns_limit_l_max 17
_diffrn_reflns_limit_l_min -17
_diffrn_reflns_number 24566
_diffrn_reflns_point_group_measured_fraction_full 0.974
_diffrn_reflns_point_group_measured_fraction_max 0.999
_diffrn_reflns_theta_full 25.242
_diffrn_reflns_theta_max 25.000
_diffrn_reflns_theta_min 1.698
_exptl_absorpt_coefficient_mu 0.079
_exptl_absorpt_correction_T_max 0.7456
_exptl_absorpt_correction_T_min 0.6604
_exptl_absorpt_correction_type multi-scan
_exptl_absorpt_process_details sadabs
_exptl_crystal_colour green
_exptl_crystal_density_diffrn 1.253
_exptl_crystal_description prismatic
_exptl_crystal_F_000 1792
_exptl_crystal_size_max 0.200
_exptl_crystal_size_mid 0.160
_exptl_crystal_size_min 0.120
_refine_diff_density_max 0.314
_refine_diff_density_min -0.185
_refine_diff_density_rms 0.032
_refine_ls_extinction_method none
_refine_ls_goodness_of_fit_ref 0.966
_refine_ls_hydrogen_treatment constr
_refine_ls_matrix_type full
_refine_ls_number_parameters 600
_refine_ls_number_reflns 7887
_refine_ls_number_restraints 32
_refine_ls_restrained_S_all 0.976
_refine_ls_R_factor_all 0.1929
_refine_ls_R_factor_gt 0.0714
_refine_ls_shift/su_max 0.005
_refine_ls_shift/su_mean 0.000
_refine_ls_structure_factor_coef Fsqd
_refine_ls_weighting_details 'w=1/[\s^2^(Fo^2^)+(0.1137P)^2^] where P=(Fo^2^+2Fc^2^)/3'
_refine_ls_weighting_scheme calc
_refine_ls_wR_factor_gt 0.1911
_refine_ls_wR_factor_ref 0.2556
_reflns_Friedel_coverage 0.000
_reflns_number_gt 2865
_reflns_number_total 7887
_reflns_threshold_expression 'I > 2\s(I)'
_cod_data_source_file c7cc03362a2.cif
_cod_data_source_block cd16765
_cod_database_code 7120192
_shelx_space_group_comment
; 
The symmetry employed for this shelxl refinement is uniquely defined 
by the following loop, which should always be used as a source of 
symmetry information in preference to the above space-group names. 
They are only intended as comments. 
;
_shelx_estimated_absorpt_t_min 0.984
_shelx_estimated_absorpt_t_max 0.991
_shelxl_version_number 2013-4

loop_
_space_group_symop_operation_xyz
'x, y, z'
'-x, y+1/2, -z+1/2'
'-x, -y, -z'
'x, -y-1/2, z-1/2'

loop_
_atom_site_label
_atom_site_type_symbol
_atom_site_fract_x
_atom_site_fract_y
_atom_site_fract_z
_atom_site_U_iso_or_equiv
_atom_site_adp_type
_atom_site_occupancy
_atom_site_site_symmetry_order
_atom_site_calc_flag
_atom_site_refinement_flags_posn
_atom_site_refinement_flags_adp
_atom_site_refinement_flags_occupancy
_atom_site_disorder_assembly
_atom_site_disorder_group
N1 N 0.0187(5) 0.3746(4) 0.1797(4) 0.161(2) Uani 1 1 d . . . . .
N2 N 0.0853(5) 0.4061(3) 0.2344(5) 0.158(2) Uani 1 1 d . . . . .
N3 N 0.4183(5) 0.1414(3) 0.7438(5) 0.146(2) Uani 1 1 d . . . . .
N4 N 0.4883(4) 0.1709(3) 0.7968(4) 0.144(2) Uani 1 1 d . . . . .
O1 O 0.14304(18) 0.06066(14) 0.4051(2) 0.1008(9) Uani 1 1 d . . . . .
O2 O 0.29010(16) 0.08548(15) 0.36637(18) 0.0886(8) Uani 1 1 d . . . . .
O3 O 0.2206(2) 0.46616(18) 0.6213(2) 0.1171(11) Uani 1 1 d . . . . .
O4 O 0.3670(2) 0.48823(14) 0.5785(2) 0.1104(10) Uani 1 1 d . . . . .
C1 C 0.0751(4) 0.2648(3) 0.2393(3) 0.0938(13) Uani 1 1 d . . . . .
C2 C 0.0126(5) 0.3054(4) 0.1816(4) 0.1237(18) Uani 1 1 d . . . . .
C3 C -0.0615(5) 0.2744(5) 0.1240(5) 0.148(2) Uani 1 1 d . . . . .
H3 H -0.1017 0.3011 0.0833 0.177 Uiso 1 1 calc R U . . .
C4 C -0.0745(3) 0.2071(4) 0.1276(4) 0.1287(19) Uani 1 1 d . . . . .
H4 H -0.1242 0.1880 0.0895 0.154 Uiso 1 1 calc R U . . .
C5 C -0.0140(3) 0.1632(3) 0.1885(3) 0.0969(13) Uani 1 1 d . . . . .
C6 C 0.0630(3) 0.1933(3) 0.2431(3) 0.0853(12) Uani 1 1 d . . . . .
C7 C 0.1263(3) 0.1548(2) 0.3060(3) 0.0750(11) Uani 1 1 d . . . . .
C8 C 0.0987(3) 0.0901(2) 0.3258(3) 0.0819(11) Uani 1 1 d . . . . .
C9 C 0.0251(3) 0.0588(2) 0.2692(3) 0.0955(13) Uani 1 1 d . . . . .
H9 H 0.0124 0.0133 0.2782 0.115 Uiso 1 1 calc R U . . .
C10 C -0.0278(3) 0.0954(3) 0.2009(4) 0.1084(15) Uani 1 1 d . . . . .
H10 H -0.0746 0.0735 0.1617 0.130 Uiso 1 1 calc R U . . .
C11 C 0.1465(4) 0.2977(3) 0.2948(3) 0.0918(13) Uani 1 1 d . . . . .
C12 C 0.1495(5) 0.3686(3) 0.2902(4) 0.1180(18) Uani 1 1 d . . . . .
C13 C 0.2216(6) 0.4038(3) 0.3433(5) 0.139(2) Uani 1 1 d . . . . .
H13 H 0.2226 0.4513 0.3431 0.166 Uiso 1 1 calc R U . . .
C14 C 0.2898(4) 0.3684(3) 0.3948(4) 0.1202(18) Uani 1 1 d . . . . .
H14 H 0.3375 0.3922 0.4295 0.144 Uiso 1 1 calc R U . . .
C15 C 0.2904(4) 0.2945(2) 0.3974(3) 0.0905(13) Uani 1 1 d . . . . .
C16 C 0.2157(3) 0.2593(2) 0.3496(3) 0.0807(11) Uani 1 1 d . . . . .
C17 C 0.2097(3) 0.1875(2) 0.3503(3) 0.0749(11) Uani 1 1 d . . . . .
C18 C 0.2890(3) 0.1523(2) 0.3871(3) 0.0784(11) Uani 1 1 d . . . . .
C19 C 0.3620(3) 0.1870(2) 0.4373(3) 0.0871(12) Uani 1 1 d . . . . .
H19 H 0.4114 0.1624 0.4666 0.104 Uiso 1 1 calc R U . . .
C20 C 0.3627(3) 0.2566(3) 0.4445(3) 0.0977(14) Uani 1 1 d . . . . .
H20 H 0.4111 0.2787 0.4807 0.117 Uiso 1 1 calc R U . . .
C21 C 0.1144(3) -0.0022(2) 0.4329(3) 0.1125(15) Uani 1 1 d D . . . .
H21A H 0.1246 -0.0383 0.3925 0.135 Uiso 1 1 calc R U . . .
H21B H 0.0517 -0.0002 0.4303 0.135 Uiso 1 1 calc R U . . .
C22 C 0.1637(3) -0.0166(3) 0.5276(4) 0.1261(18) Uani 1 1 d D . . . .
H22A H 0.1526 0.0197 0.5673 0.151 Uiso 1 1 calc R U . . .
H22B H 0.2263 -0.0168 0.5297 0.151 Uiso 1 1 calc R U . . .
C23 C 0.1390(5) -0.0831(4) 0.5624(4) 0.208(4) Uani 1 1 d D . . . .
H23A H 0.0759 -0.0849 0.5570 0.249 Uiso 1 1 calc R U . . .
H23B H 0.1554 -0.1204 0.5273 0.249 Uiso 1 1 calc R U . . .
C24 C 0.1840(5) -0.0890(4) 0.6549(6) 0.234(4) Uani 1 1 d D . . . .
H24A H 0.2452 -0.0978 0.6586 0.350 Uiso 1 1 calc R U . . .
H24B H 0.1592 -0.1259 0.6826 0.350 Uiso 1 1 calc R U . . .
H24C H 0.1780 -0.0472 0.6862 0.350 Uiso 1 1 calc R U . . .
C25 C 0.3617(3) 0.0440(2) 0.4099(3) 0.0912(12) Uani 1 1 d . . . . .
H25A H 0.3674 0.0445 0.4754 0.109 Uiso 1 1 calc R U . . .
H25B H 0.4161 0.0610 0.3973 0.109 Uiso 1 1 calc R U . . .
C26 C 0.3436(2) -0.0274(2) 0.3734(3) 0.0916(13) Uani 1 1 d . . . . .
H26A H 0.3363 -0.0265 0.3078 0.110 Uiso 1 1 calc R U . . .
H26B H 0.2888 -0.0433 0.3861 0.110 Uiso 1 1 calc R U . . .
C27 C 0.4160(3) -0.0771(2) 0.4139(3) 0.1135(16) Uani 1 1 d . . . . .
H27A H 0.4266 -0.0755 0.4799 0.136 Uiso 1 1 calc R U . . .
H27B H 0.4698 -0.0634 0.3970 0.136 Uiso 1 1 calc R U . . .
C28 C 0.3933(3) -0.1495(2) 0.3820(4) 0.143(2) Uani 1 1 d . . . . .
H28A H 0.3436 -0.1650 0.4039 0.214 Uiso 1 1 calc R U . . .
H28B H 0.4429 -0.1787 0.4052 0.214 Uiso 1 1 calc R U . . .
H28C H 0.3791 -0.1508 0.3165 0.214 Uiso 1 1 calc R U . . .
C29 C 0.3598(4) 0.2509(2) 0.6878(4) 0.0909(13) Uani 1 1 d . . . . .
C30 C 0.3541(6) 0.1790(3) 0.6912(5) 0.1197(19) Uani 1 1 d . . . . .
C31 C 0.2800(6) 0.1465(3) 0.6395(5) 0.146(3) Uani 1 1 d . . . . .
H31 H 0.2769 0.0991 0.6394 0.175 Uiso 1 1 calc R U . . .
C32 C 0.2131(5) 0.1826(4) 0.5899(4) 0.133(2) Uani 1 1 d . . . . .
H32 H 0.1643 0.1597 0.5557 0.160 Uiso 1 1 calc R U . . .
C33 C 0.2148(5) 0.2564(3) 0.5883(4) 0.1096(16) Uani 1 1 d . . . . .
C34 C 0.2910(4) 0.2897(2) 0.6349(3) 0.0891(13) Uani 1 1 d . . . . .
C35 C 0.2990(3) 0.3626(2) 0.6355(3) 0.0835(12) Uani 1 1 d . . . . .
C36 C 0.2217(4) 0.3990(3) 0.6021(3) 0.0973(13) Uani 1 1 d . . . . .
C37 C 0.1466(4) 0.3653(3) 0.5529(3) 0.1174(17) Uani 1 1 d . . . . .
H37 H 0.0973 0.3908 0.5253 0.141 Uiso 1 1 calc R U . . .
C38 C 0.1441(4) 0.2955(4) 0.5448(3) 0.1209(19) Uani 1 1 d . . . . .
H38 H 0.0943 0.2744 0.5095 0.145 Uiso 1 1 calc R U . . .
C39 C 0.4336(4) 0.2816(3) 0.7411(3) 0.0922(13) Uani 1 1 d . . . . .
C40 C 0.4973(5) 0.2394(3) 0.7964(4) 0.1096(16) Uani 1 1 d . . . . .
C41 C 0.5739(5) 0.2689(4) 0.8531(4) 0.135(2) Uani 1 1 d . . . . .
H41 H 0.6146 0.2416 0.8923 0.162 Uiso 1 1 calc R U . . .
C42 C 0.5869(3) 0.3366(4) 0.8498(4) 0.1214(18) Uani 1 1 d . . . . .
H42 H 0.6370 0.3556 0.8873 0.146 Uiso 1 1 calc R U . . .
C43 C 0.5263(3) 0.3797(3) 0.7907(3) 0.0948(13) Uani 1 1 d . . . . .
C44 C 0.4469(4) 0.3538(2) 0.7378(3) 0.0833(12) Uani 1 1 d . . . . .
C45 C 0.3845(3) 0.3934(2) 0.6767(3) 0.0782(11) Uani 1 1 d . . . . .
C46 C 0.4139(3) 0.4580(2) 0.6560(3) 0.0873(12) Uani 1 1 d . . . . .
C47 C 0.4895(3) 0.4865(2) 0.7111(3) 0.0984(13) Uani 1 1 d . . . . .
H47 H 0.5043 0.5316 0.7023 0.118 Uiso 1 1 calc R U . . .
C48 C 0.5427(3) 0.4477(3) 0.7788(3) 0.1031(14) Uani 1 1 d . . . . .
H48 H 0.5909 0.4682 0.8174 0.124 Uiso 1 1 calc R U . . .
C49 C 0.1442(3) 0.5058(3) 0.5933(4) 0.1287(18) Uani 1 1 d . . . . .
H49A H 0.0957 0.4857 0.6144 0.154 Uiso 1 1 calc R U . . .
H49B H 0.1277 0.5090 0.5273 0.154 Uiso 1 1 calc R U . . .
C50 C 0.1669(4) 0.5788(3) 0.6366(4) 0.153(2) Uani 1 1 d . . . . .
H50A H 0.1839 0.5744 0.7025 0.184 Uiso 1 1 calc R U . . .
H50B H 0.2167 0.5973 0.6163 0.184 Uiso 1 1 calc R U . . .
C51 C 0.0946(4) 0.6253(5) 0.6128(5) 0.189(3) Uani 1 1 d . . . . .
H51A H 0.0471 0.6104 0.6398 0.227 Uiso 1 1 calc R U . . .
H51B H 0.0729 0.6262 0.5471 0.227 Uiso 1 1 calc R U . . .
C52 C 0.1251(6) 0.6975(4) 0.6477(6) 0.234(4) Uani 1 1 d . . . . .
H52A H 0.1573 0.6948 0.7101 0.351 Uiso 1 1 calc R U . . .
H52B H 0.0745 0.7264 0.6435 0.351 Uiso 1 1 calc R U . . .
H52C H 0.1623 0.7162 0.6111 0.351 Uiso 1 1 calc R U . . .
C53 C 0.3960(3) 0.5519(2) 0.5532(3) 0.1255(15) Uani 1 1 d D U . . .
H53A H 0.4573 0.5491 0.5503 0.151 Uiso 1 1 calc R U . . .
H53B H 0.3907 0.5863 0.5981 0.151 Uiso 1 1 calc R U . . .
C54 C 0.3407(4) 0.5710(2) 0.4626(4) 0.1353(15) Uani 1 1 d D U . . .
H54A H 0.2809 0.5762 0.4670 0.162 Uiso 0.6 1 d R U P A 1
H54B H 0.3429 0.5351 0.4199 0.162 Uiso 0.6 1 d R U P A 1
H54C H 0.2839 0.5512 0.4620 0.162 Uiso 0.4 1 d R U P B 2
H54D H 0.3629 0.5452 0.4180 0.162 Uiso 0.4 1 d R U P B 2
C55 C 0.3729(8) 0.6379(6) 0.4287(9) 0.134(2) Uani 0.6 1 d D U P C 1
H55A H 0.3786 0.6719 0.4764 0.161 Uiso 0.6 1 calc R U P C 1
H55B H 0.4310 0.6304 0.4176 0.161 Uiso 0.6 1 calc R U P C 1
C56 C 0.3151(6) 0.6647(5) 0.3455(6) 0.143(3) Uani 0.6 1 d D U P C 1
H56A H 0.3092 0.6314 0.2977 0.215 Uiso 0.6 1 calc R U P C 1
H56B H 0.3400 0.7058 0.3276 0.215 Uiso 0.6 1 calc R U P C 1
H56C H 0.2582 0.6744 0.3566 0.215 Uiso 0.6 1 calc R U P C 1
C55' C 0.3212(10) 0.6453(8) 0.4249(15) 0.170(6) Uani 0.4 1 d D U P C 2
H55C H 0.2818 0.6469 0.3648 0.204 Uiso 0.4 1 calc R U P C 2
H55D H 0.3009 0.6756 0.4666 0.204 Uiso 0.4 1 calc R U P C 2
C56' C 0.4154(9) 0.6555(10) 0.4236(14) 0.168(5) Uani 0.4 1 d D U P C 2
H56D H 0.4520 0.6411 0.4809 0.252 Uiso 0.4 1 calc R U P C 2
H56E H 0.4257 0.7030 0.4140 0.252 Uiso 0.4 1 calc R U P C 2
H56F H 0.4292 0.6290 0.3752 0.252 Uiso 0.4 1 calc R U P C 2

loop_
_atom_site_aniso_label
_atom_site_aniso_U_11
_atom_site_aniso_U_22
_atom_site_aniso_U_33
_atom_site_aniso_U_23
_atom_site_aniso_U_13
_atom_site_aniso_U_12
N1 0.213(7) 0.128(6) 0.155(6) 0.036(4) 0.067(4) 0.075(5)
N2 0.243(8) 0.091(4) 0.164(6) 0.031(4) 0.099(5) 0.064(5)
N3 0.219(7) 0.077(4) 0.181(6) 0.017(4) 0.123(5) 0.037(4)
N4 0.200(6) 0.097(5) 0.166(5) 0.052(4) 0.105(4) 0.058(4)
O1 0.106(2) 0.092(2) 0.097(2) 0.0174(17) 0.0093(17) -0.0349(17)
O2 0.0767(18) 0.073(2) 0.105(2) 0.0032(16) -0.0012(15) -0.0010(15)
O3 0.110(3) 0.088(2) 0.141(3) 0.016(2) 0.004(2) 0.008(2)
O4 0.142(3) 0.071(2) 0.109(2) 0.0181(17) 0.012(2) -0.0225(17)
C1 0.114(4) 0.090(4) 0.090(3) 0.014(3) 0.050(3) 0.030(3)
C2 0.146(6) 0.120(5) 0.113(4) 0.019(4) 0.045(4) 0.048(5)
C3 0.140(6) 0.176(7) 0.126(5) 0.033(5) 0.029(4) 0.063(6)
C4 0.099(4) 0.179(6) 0.105(4) 0.010(5) 0.018(3) 0.035(5)
C5 0.079(3) 0.127(4) 0.087(3) 0.002(3) 0.023(3) 0.013(4)
C6 0.091(3) 0.096(4) 0.074(3) 0.005(3) 0.029(3) 0.017(3)
C7 0.087(3) 0.071(3) 0.072(3) 0.000(2) 0.029(2) -0.012(2)
C8 0.074(3) 0.094(3) 0.078(3) 0.001(3) 0.019(2) -0.007(3)
C9 0.085(3) 0.100(4) 0.101(3) -0.005(3) 0.021(3) -0.020(3)
C10 0.082(3) 0.139(5) 0.099(4) -0.008(4) 0.013(3) -0.016(3)
C11 0.126(4) 0.080(4) 0.082(3) 0.003(3) 0.051(3) 0.012(3)
C12 0.193(6) 0.067(4) 0.119(5) 0.004(4) 0.088(4) 0.020(4)
C13 0.227(8) 0.069(4) 0.147(6) -0.014(4) 0.098(6) 0.000(5)
C14 0.185(6) 0.086(4) 0.110(4) -0.029(3) 0.075(4) -0.049(4)
C15 0.124(4) 0.080(4) 0.082(3) -0.012(3) 0.053(3) -0.029(3)
C16 0.107(4) 0.076(3) 0.069(3) -0.006(2) 0.041(3) -0.011(3)
C17 0.091(3) 0.068(3) 0.071(3) 0.002(2) 0.029(2) -0.009(3)
C18 0.088(3) 0.075(3) 0.074(3) 0.001(2) 0.023(2) -0.015(3)
C19 0.086(3) 0.097(4) 0.079(3) -0.005(3) 0.020(2) -0.022(3)
C20 0.109(4) 0.110(4) 0.080(3) -0.023(3) 0.034(3) -0.037(3)
C21 0.107(3) 0.101(4) 0.126(4) 0.021(3) 0.022(3) -0.027(3)
C22 0.141(4) 0.099(4) 0.124(4) 0.036(3) 0.000(3) -0.033(3)
C23 0.282(9) 0.214(8) 0.092(4) 0.028(5) -0.026(5) 0.033(7)
C24 0.193(7) 0.232(9) 0.307(11) 0.045(8) 0.123(8) 0.018(6)
C25 0.084(3) 0.093(3) 0.095(3) 0.012(3) 0.016(2) -0.005(3)
C26 0.078(3) 0.088(3) 0.104(3) 0.021(3) 0.010(2) -0.001(2)
C27 0.101(3) 0.110(4) 0.121(4) 0.031(3) 0.008(3) 0.011(3)
C28 0.170(5) 0.089(4) 0.170(5) 0.002(3) 0.042(4) 0.022(3)
C29 0.141(5) 0.066(3) 0.083(3) 0.001(3) 0.060(3) 0.005(3)
C30 0.197(7) 0.067(4) 0.129(5) 0.009(4) 0.107(5) 0.012(4)
C31 0.240(9) 0.075(5) 0.161(7) -0.025(4) 0.122(6) -0.039(5)
C32 0.204(7) 0.100(6) 0.123(5) -0.039(4) 0.095(5) -0.062(4)
C33 0.161(5) 0.103(5) 0.080(3) -0.020(3) 0.060(4) -0.047(4)
C34 0.140(4) 0.070(3) 0.069(3) -0.008(3) 0.047(3) -0.018(3)
C35 0.116(4) 0.069(3) 0.072(3) 0.006(2) 0.033(3) 0.001(3)
C36 0.124(4) 0.078(4) 0.091(3) 0.002(3) 0.027(3) -0.023(3)
C37 0.130(5) 0.128(5) 0.094(4) 0.015(3) 0.025(3) -0.030(4)
C38 0.134(5) 0.156(6) 0.081(4) -0.016(4) 0.041(3) -0.058(5)
C39 0.128(4) 0.086(4) 0.076(3) 0.005(3) 0.052(3) 0.022(3)
C40 0.136(5) 0.097(5) 0.115(4) 0.030(4) 0.068(4) 0.036(4)
C41 0.140(6) 0.150(6) 0.129(5) 0.048(5) 0.059(4) 0.052(5)
C42 0.097(4) 0.168(6) 0.103(4) 0.021(4) 0.031(3) 0.035(4)
C43 0.094(4) 0.105(4) 0.089(3) 0.000(3) 0.029(3) 0.010(3)
C44 0.117(4) 0.067(3) 0.075(3) 0.002(2) 0.041(3) 0.012(3)
C45 0.100(3) 0.062(3) 0.074(3) -0.006(2) 0.024(2) -0.002(3)
C46 0.111(4) 0.062(3) 0.088(3) 0.000(3) 0.021(3) -0.002(3)
C47 0.115(4) 0.078(3) 0.104(4) -0.016(3) 0.029(3) -0.019(3)
C48 0.097(4) 0.114(4) 0.097(4) -0.013(3) 0.022(3) -0.005(3)
C49 0.112(4) 0.131(5) 0.139(5) 0.038(4) 0.021(3) 0.021(4)
C50 0.128(5) 0.141(5) 0.174(6) 0.039(5) 0.002(4) 0.067(4)
C51 0.168(6) 0.248(9) 0.158(6) 0.049(6) 0.051(5) 0.035(7)
C52 0.324(11) 0.150(7) 0.254(9) -0.030(7) 0.120(8) 0.007(7)
C53 0.182(4) 0.078(3) 0.120(3) 0.016(3) 0.042(3) -0.020(3)
C54 0.192(4) 0.089(3) 0.130(3) 0.026(3) 0.048(3) -0.013(3)
C55 0.191(5) 0.094(4) 0.127(4) 0.027(4) 0.056(4) -0.006(4)
C56 0.191(7) 0.123(6) 0.133(6) 0.042(5) 0.073(5) 0.015(5)
C55' 0.171(12) 0.169(13) 0.180(12) -0.030(11) 0.064(12) -0.021(11)
C56' 0.181(12) 0.164(13) 0.178(12) -0.039(11) 0.078(11) -0.020(10)

loop_
_atom_type_symbol
_atom_type_description
_atom_type_scat_dispersion_real
_atom_type_scat_dispersion_imag
_atom_type_scat_source
C C 0.0033 0.0016 'International Tables Vol C Tables 4.2.6.8 and 6.1.1.4'
H H 0.0000 0.0000 'International Tables Vol C Tables 4.2.6.8 and 6.1.1.4'
N N 0.0061 0.0033 'International Tables Vol C Tables 4.2.6.8 and 6.1.1.4'
O O 0.0106 0.0060 'International Tables Vol C Tables 4.2.6.8 and 6.1.1.4'

loop_
_geom_angle_atom_site_label_1
_geom_angle_atom_site_label_2
_geom_angle_atom_site_label_3
_geom_angle
N2 N1 C2 120.2(7)
N1 N2 C12 119.5(7)
N4 N3 C30 121.0(7)
N3 N4 C40 120.2(6)
C8 O1 C21 120.0(3)
C18 O2 C25 120.1(3)
C36 O3 C49 121.9(4)
C46 O4 C53 118.3(4)
C11 C1 C2 117.3(6)
C11 C1 C6 122.1(5)
C2 C1 C6 120.5(6)
N1 C2 C1 122.6(7)
N1 C2 C3 117.8(7)
C1 C2 C3 119.6(7)
C4 C3 C2 120.6(7)
C4 C3 H3 119.7
C2 C3 H3 119.7
C3 C4 C5 122.1(6)
C3 C4 H4 119.0
C5 C4 H4 119.0
C10 C5 C6 117.7(5)
C10 C5 C4 124.5(6)
C6 C5 C4 117.7(5)
C1 C6 C7 118.3(5)
C1 C6 C5 119.4(5)
C7 C6 C5 122.2(5)
C8 C7 C6 115.2(4)
C8 C7 C17 125.8(4)
C6 C7 C17 118.7(4)
O1 C8 C7 117.0(4)
O1 C8 C9 121.8(4)
C7 C8 C9 121.1(4)
C10 C9 C8 119.9(4)
C10 C9 H9 120.1
C8 C9 H9 120.1
C9 C10 C5 121.8(5)
C9 C10 H10 119.1
C5 C10 H10 119.1
C1 C11 C12 117.8(6)
C1 C11 C16 120.1(5)
C12 C11 C16 122.0(6)
N2 C12 C11 122.6(7)
N2 C12 C13 117.8(7)
C11 C12 C13 119.6(7)
C14 C13 C12 119.7(6)
C14 C13 H13 120.1
C12 C13 H13 120.1
C13 C14 C15 121.8(6)
C13 C14 H14 119.1
C15 C14 H14 119.1
C20 C15 C16 118.4(4)
C20 C15 C14 122.9(5)
C16 C15 C14 118.6(5)
C15 C16 C17 122.4(5)
C15 C16 C11 118.0(5)
C17 C16 C11 119.5(4)
C16 C17 C18 115.9(4)
C16 C17 C7 119.0(4)
C18 C17 C7 124.8(4)
O2 C18 C19 123.3(4)
O2 C18 C17 116.1(4)
C19 C18 C17 120.5(4)
C20 C19 C18 121.4(4)
C20 C19 H19 119.3
C18 C19 H19 119.3
C19 C20 C15 119.9(4)
C19 C20 H20 120.1
C15 C20 H20 120.1
O1 C21 C22 108.9(4)
O1 C21 H21A 109.9
C22 C21 H21A 109.9
O1 C21 H21B 109.9
C22 C21 H21B 109.9
H21A C21 H21B 108.3
C21 C22 C23 112.8(4)
C21 C22 H22A 109.0
C23 C22 H22A 109.0
C21 C22 H22B 109.0
C23 C22 H22B 109.0
H22A C22 H22B 107.8
C24 C23 C22 108.0(7)
C24 C23 H23A 110.1
C22 C23 H23A 110.1
C24 C23 H23B 110.1
C22 C23 H23B 110.1
H23A C23 H23B 108.4
C23 C24 H24A 109.5
C23 C24 H24B 109.5
H24A C24 H24B 109.5
C23 C24 H24C 109.5
H24A C24 H24C 109.5
H24B C24 H24C 109.5
O2 C25 C26 107.6(3)
O2 C25 H25A 110.2
C26 C25 H25A 110.2
O2 C25 H25B 110.2
C26 C25 H25B 110.2
H25A C25 H25B 108.5
C25 C26 C27 113.1(4)
C25 C26 H26A 109.0
C27 C26 H26A 109.0
C25 C26 H26B 109.0
C27 C26 H26B 109.0
H26A C26 H26B 107.8
C26 C27 C28 112.2(4)
C26 C27 H27A 109.2
C28 C27 H27A 109.2
C26 C27 H27B 109.2
C28 C27 H27B 109.2
H27A C27 H27B 107.9
C27 C28 H28A 109.5
C27 C28 H28B 109.5
H28A C28 H28B 109.5
C27 C28 H28C 109.5
H28A C28 H28C 109.5
H28B C28 H28C 109.5
C39 C29 C34 121.4(5)
C39 C29 C30 117.7(6)
C34 C29 C30 120.9(6)
N3 C30 C31 119.4(7)
N3 C30 C29 121.5(7)
C31 C30 C29 119.1(7)
C32 C31 C30 120.8(7)
C32 C31 H31 119.6
C30 C31 H31 119.6
C31 C32 C33 121.5(7)
C31 C32 H32 119.2
C33 C32 H32 119.2
C38 C33 C34 118.3(6)
C38 C33 C32 123.2(7)
C34 C33 C32 118.5(6)
C33 C34 C29 119.0(5)
C33 C34 C35 122.2(5)
C29 C34 C35 118.7(5)
C36 C35 C34 116.2(5)
C36 C35 C45 124.8(4)
C34 C35 C45 118.9(5)
O3 C36 C35 118.4(4)
O3 C36 C37 121.5(6)
C35 C36 C37 120.0(5)
C38 C37 C36 121.3(5)
C38 C37 H37 119.3
C36 C37 H37 119.3
C37 C38 C33 120.6(5)
C37 C38 H38 119.7
C33 C38 H38 119.7
C29 C39 C40 118.0(6)
C29 C39 C44 121.2(5)
C40 C39 C44 120.8(6)
N4 C40 C39 121.7(7)
N4 C40 C41 118.4(7)
C39 C40 C41 119.9(6)
C42 C41 C40 119.5(6)
C42 C41 H41 120.3
C40 C41 H41 120.3
C41 C42 C43 121.7(6)
C41 C42 H42 119.1
C43 C42 H42 119.1
C48 C43 C44 116.2(5)
C48 C43 C42 122.7(6)
C44 C43 C42 121.0(5)
C43 C44 C45 124.0(4)
C43 C44 C39 116.9(5)
C45 C44 C39 118.9(5)
C46 C45 C44 115.4(4)
C46 C45 C35 126.0(4)
C44 C45 C35 118.4(4)
O4 C46 C47 123.3(4)
O4 C46 C45 116.4(4)
C47 C46 C45 120.2(4)
C48 C47 C46 120.0(4)
C48 C47 H47 120.0
C46 C47 H47 120.0
C43 C48 C47 122.0(5)
C43 C48 H48 119.0
C47 C48 H48 119.0
O3 C49 C50 106.5(4)
O3 C49 H49A 110.4
C50 C49 H49A 110.4
O3 C49 H49B 110.4
C50 C49 H49B 110.4
H49A C49 H49B 108.6
C51 C50 C49 112.7(6)
C51 C50 H50A 109.1
C49 C50 H50A 109.1
C51 C50 H50B 109.1
C49 C50 H50B 109.1
H50A C50 H50B 107.8
C50 C51 C52 109.6(7)
C50 C51 H51A 109.7
C52 C51 H51A 109.7
C50 C51 H51B 109.7
C52 C51 H51B 109.7
H51A C51 H51B 108.2
C51 C52 H52A 109.5
C51 C52 H52B 109.5
H52A C52 H52B 109.5
C51 C52 H52C 109.5
H52A C52 H52C 109.5
H52B C52 H52C 109.5
O4 C53 C54 108.5(4)
O4 C53 H53A 110.0
C54 C53 H53A 110.0
O4 C53 H53B 110.0
C54 C53 H53B 110.0
H53A C53 H53B 108.4
C53 C54 C55 110.9(6)
C53 C54 C55' 126.2(9)
C53 C54 H54A 109.3
C55 C54 H54A 109.5
C53 C54 H54B 109.3
C55 C54 H54B 109.8
H54A C54 H54B 108.1
C53 C54 H54C 104.1
C55' C54 H54C 105.6
C53 C54 H54D 106.5
C55' C54 H54D 107.7
H54C C54 H54D 105.0
C56 C55 C54 114.1(8)
C56 C55 H55A 108.7
C54 C55 H55A 108.7
C56 C55 H55B 108.7
C54 C55 H55B 108.7
H55A C55 H55B 107.6
C55 C56 H56A 109.5
C55 C56 H56B 109.5
H56A C56 H56B 109.5
C55 C56 H56C 109.5
H56A C56 H56C 109.5
H56B C56 H56C 109.5
C56' C55' C54 91.1(12)
C56' C55' H55C 113.4
C54 C55' H55C 113.4
C56' C55' H55D 113.4
C54 C55' H55D 113.4
H55C C55' H55D 110.7
C55' C56' H56D 109.5
C55' C56' H56E 109.5
H56D C56' H56E 109.5
C55' C56' H56F 109.5
H56D C56' H56F 109.5
H56E C56' H56F 109.5

loop_
_geom_bond_atom_site_label_1
_geom_bond_atom_site_label_2
_geom_bond_distance
N1 N2 1.320(7)
N1 C2 1.358(7)
N2 C12 1.363(7)
N3 N4 1.326(7)
N3 C30 1.343(7)
N4 C40 1.349(7)
O1 C8 1.361(4)
O1 C21 1.406(4)
O2 C18 1.346(4)
O2 C25 1.413(4)
O3 C36 1.347(5)
O3 C49 1.403(5)
O4 C46 1.362(4)
O4 C53 1.409(5)
C1 C11 1.387(6)
C1 C2 1.395(6)
C1 C6 1.414(6)
C2 C3 1.412(7)
C3 C4 1.335(7)
C3 H3 0.9300
C4 C5 1.440(6)
C4 H4 0.9300
C5 C10 1.365(6)
C5 C6 1.418(6)
C6 C7 1.417(5)
C7 C8 1.394(5)
C7 C17 1.465(5)
C8 C9 1.403(5)
C9 C10 1.364(6)
C9 H9 0.9300
C10 H10 0.9300
C11 C12 1.391(6)
C11 C16 1.416(6)
C12 C13 1.401(7)
C13 C14 1.354(7)
C13 H13 0.9300
C14 C15 1.447(6)
C14 H14 0.9300
C15 C20 1.399(6)
C15 C16 1.402(5)
C16 C17 1.408(5)
C17 C18 1.412(5)
C18 C19 1.390(5)
C19 C20 1.366(5)
C19 H19 0.9300
C20 H20 0.9300
C21 C22 1.484(5)
C21 H21A 0.9700
C21 H21B 0.9700
C22 C23 1.487(7)
C22 H22A 0.9700
C22 H22B 0.9700
C23 C24 1.412(8)
C23 H23A 0.9700
C23 H23B 0.9700
C24 H24A 0.9600
C24 H24B 0.9600
C24 H24C 0.9600
C25 C26 1.505(5)
C25 H25A 0.9700
C25 H25B 0.9700
C26 C27 1.507(5)
C26 H26A 0.9700
C26 H26B 0.9700
C27 C28 1.513(6)
C27 H27A 0.9700
C27 H27B 0.9700
C28 H28A 0.9600
C28 H28B 0.9600
C28 H28C 0.9600
C29 C39 1.379(6)
C29 C34 1.404(6)
C29 C30 1.413(7)
C30 C31 1.391(8)
C31 C32 1.336(8)
C31 H31 0.9300
C32 C33 1.445(7)
C32 H32 0.9300
C33 C38 1.379(7)
C33 C34 1.394(6)
C34 C35 1.432(5)
C35 C36 1.392(6)
C35 C45 1.465(5)
C36 C37 1.398(6)
C37 C38 1.372(6)
C37 H37 0.9300
C38 H38 0.9300
C39 C40 1.408(6)
C39 C44 1.431(6)
C40 C41 1.421(7)
C41 C42 1.342(7)
C41 H41 0.9300
C42 C43 1.419(6)
C42 H42 0.9300
C43 C48 1.375(6)
C43 C44 1.403(5)
C44 C45 1.407(5)
C45 C46 1.404(5)
C46 C47 1.393(5)
C47 C48 1.384(6)
C47 H47 0.9300
C48 H48 0.9300
C49 C50 1.576(7)
C49 H49A 0.9700
C49 H49B 0.9700
C50 C51 1.429(7)
C50 H50A 0.9700
C50 H50B 0.9700
C51 C52 1.543(8)
C51 H51A 0.9700
C51 H51B 0.9700
C52 H52A 0.9600
C52 H52B 0.9600
C52 H52C 0.9600
C53 C54 1.485(6)
C53 H53A 0.9700
C53 H53B 0.9700
C54 C55 1.531(10)
C54 C55' 1.565(15)
C54 H54A 0.9571
C54 H54B 0.9584
C54 H54C 0.9664
C54 H54D 0.9658
C55 C56 1.462(12)
C55 H55A 0.9700
C55 H55B 0.9700
C56 H56A 0.9600
C56 H56B 0.9600
C56 H56C 0.9600
C55' C56' 1.487(14)
C55' H55C 0.9700
C55' H55D 0.9700
C56' H56D 0.9600
C56' H56E 0.9600
C56' H56F 0.9600

loop_
_geom_hbond_atom_site_label_D
_geom_hbond_atom_site_label_H
_geom_hbond_atom_site_label_A
_geom_hbond_distance_DH
_geom_hbond_distance_HA
_geom_hbond_distance_DA
_geom_hbond_angle_DHA
_geom_hbond_site_symmetry_A
C9 H9 N2 0.93 2.57 3.445(7) 155.9 2_545
C47 H47 N3 0.93 2.51 3.358(8) 152.3 2_656

loop_
_geom_torsion_atom_site_label_1
_geom_torsion_atom_site_label_2
_geom_torsion_atom_site_label_3
_geom_torsion_atom_site_label_4
_geom_torsion
C2 N1 N2 C12 2.5(10)
C30 N3 N4 C40 -2.1(9)
N2 N1 C2 C1 -0.6(9)
N2 N1 C2 C3 177.8(6)
C11 C1 C2 N1 -1.3(7)
C6 C1 C2 N1 175.9(5)
C11 C1 C2 C3 -179.7(5)
C6 C1 C2 C3 -2.5(7)
N1 C2 C3 C4 -175.1(6)
C1 C2 C3 C4 3.4(9)
C2 C3 C4 C5 -0.8(9)
C3 C4 C5 C10 173.9(5)
C3 C4 C5 C6 -2.6(8)
C11 C1 C6 C7 0.0(6)
C2 C1 C6 C7 -177.0(4)
C11 C1 C6 C5 176.2(4)
C2 C1 C6 C5 -0.8(6)
C10 C5 C6 C1 -173.4(4)
C4 C5 C6 C1 3.3(6)
C10 C5 C6 C7 2.7(6)
C4 C5 C6 C7 179.3(4)
C1 C6 C7 C8 161.9(3)
C5 C6 C7 C8 -14.1(5)
C1 C6 C7 C17 -12.4(5)
C5 C6 C7 C17 171.5(3)
C21 O1 C8 C7 175.0(4)
C21 O1 C8 C9 -1.1(6)
C6 C7 C8 O1 -158.9(3)
C17 C7 C8 O1 15.0(6)
C6 C7 C8 C9 17.2(5)
C17 C7 C8 C9 -168.9(4)
O1 C8 C9 C10 166.7(4)
C7 C8 C9 C10 -9.2(6)
C8 C9 C10 C5 -3.5(7)
C6 C5 C10 C9 6.5(7)
C4 C5 C10 C9 -169.9(4)
C2 C1 C11 C12 1.2(6)
C6 C1 C11 C12 -175.9(4)
C2 C1 C11 C16 -175.0(4)
C6 C1 C11 C16 7.9(6)
N1 N2 C12 C11 -2.5(9)
N1 N2 C12 C13 176.3(6)
C1 C11 C12 N2 0.6(7)
C16 C11 C12 N2 176.8(4)
C1 C11 C12 C13 -178.3(4)
C16 C11 C12 C13 -2.1(7)
N2 C12 C13 C14 -175.4(5)
C11 C12 C13 C14 3.5(8)
C12 C13 C14 C15 -0.4(8)
C13 C14 C15 C20 175.0(5)
C13 C14 C15 C16 -4.0(7)
C20 C15 C16 C17 2.6(5)
C14 C15 C16 C17 -178.3(4)
C20 C15 C16 C11 -173.8(4)
C14 C15 C16 C11 5.3(5)
C1 C11 C16 C15 173.7(4)
C12 C11 C16 C15 -2.4(6)
C1 C11 C16 C17 -2.8(5)
C12 C11 C16 C17 -178.9(4)
C15 C16 C17 C18 -11.7(5)
C11 C16 C17 C18 164.6(3)
C15 C16 C17 C7 174.0(3)
C11 C16 C17 C7 -9.6(5)
C8 C7 C17 C16 -156.4(4)
C6 C7 C17 C16 17.3(5)
C8 C7 C17 C18 30.0(6)
C6 C7 C17 C18 -156.4(4)
C25 O2 C18 C19 12.3(5)
C25 O2 C18 C17 -171.3(3)
C16 C17 C18 O2 -162.7(3)
C7 C17 C18 O2 11.2(5)
C16 C17 C18 C19 13.8(5)
C7 C17 C18 C19 -172.4(3)
O2 C18 C19 C20 169.3(4)
C17 C18 C19 C20 -6.9(6)
C18 C19 C20 C15 -2.9(6)
C16 C15 C20 C19 5.1(6)
C14 C15 C20 C19 -174.0(4)
C8 O1 C21 C22 -170.3(4)
O1 C21 C22 C23 -178.8(5)
C21 C22 C23 C24 -175.1(6)
C18 O2 C25 C26 179.5(3)
O2 C25 C26 C27 179.4(3)
C25 C26 C27 C28 175.5(4)
N4 N3 C30 C31 -177.3(5)
N4 N3 C30 C29 2.2(8)
C39 C29 C30 N3 -0.5(6)
C34 C29 C30 N3 -177.9(4)
C39 C29 C30 C31 179.0(4)
C34 C29 C30 C31 1.5(6)
N3 C30 C31 C32 176.8(6)
C29 C30 C31 C32 -2.7(8)
C30 C31 C32 C33 -0.2(9)
C31 C32 C33 C38 -174.0(6)
C31 C32 C33 C34 4.4(8)
C38 C33 C34 C29 173.0(4)
C32 C33 C34 C29 -5.4(6)
C38 C33 C34 C35 -2.7(6)
C32 C33 C34 C35 178.9(4)
C39 C29 C34 C33 -174.7(4)
C30 C29 C34 C33 2.6(6)
C39 C29 C34 C35 1.2(6)
C30 C29 C34 C35 178.5(3)
C33 C34 C35 C36 11.8(5)
C29 C34 C35 C36 -163.9(4)
C33 C34 C35 C45 -172.8(3)
C29 C34 C35 C45 11.5(5)
C49 O3 C36 C35 -177.4(4)
C49 O3 C36 C37 0.1(6)
C34 C35 C36 O3 163.9(3)
C45 C35 C36 O3 -11.2(6)
C34 C35 C36 C37 -13.7(6)
C45 C35 C36 C37 171.3(4)
O3 C36 C37 C38 -170.5(4)
C35 C36 C37 C38 7.0(7)
C36 C37 C38 C33 2.8(7)
C34 C33 C38 C37 -4.8(7)
C32 C33 C38 C37 173.6(4)
C34 C29 C39 C40 176.3(4)
C30 C29 C39 C40 -1.1(6)
C34 C29 C39 C44 -6.2(6)
C30 C29 C39 C44 176.4(3)
N3 N4 C40 C39 0.4(8)
N3 N4 C40 C41 -179.1(5)
C29 C39 C40 N4 1.2(6)
C44 C39 C40 N4 -176.4(4)
C29 C39 C40 C41 -179.3(4)
C44 C39 C40 C41 3.1(6)
N4 C40 C41 C42 176.0(5)
C39 C40 C41 C42 -3.5(8)
C40 C41 C42 C43 -0.3(8)
C41 C42 C43 C48 -172.8(5)
C41 C42 C43 C44 4.5(7)
C48 C43 C44 C45 -1.5(6)
C42 C43 C44 C45 -179.0(4)
C48 C43 C44 C39 172.8(4)
C42 C43 C44 C39 -4.7(6)
C29 C39 C44 C43 -176.5(4)
C40 C39 C44 C43 0.9(5)
C29 C39 C44 C45 -2.0(6)
C40 C39 C44 C45 175.5(4)
C43 C44 C45 C46 13.3(6)
C39 C44 C45 C46 -160.9(3)
C43 C44 C45 C35 -171.4(4)
C39 C44 C45 C35 14.5(5)
C36 C35 C45 C46 -29.6(6)
C34 C35 C45 C46 155.5(4)
C36 C35 C45 C44 155.6(4)
C34 C35 C45 C44 -19.3(5)
C53 O4 C46 C47 -0.7(6)
C53 O4 C46 C45 -177.7(4)
C44 C45 C46 O4 160.4(3)
C35 C45 C46 O4 -14.5(6)
C44 C45 C46 C47 -16.6(5)
C35 C45 C46 C47 168.4(4)
O4 C46 C47 C48 -168.0(4)
C45 C46 C47 C48 8.9(6)
C44 C43 C48 C47 -7.4(6)
C42 C43 C48 C47 170.0(4)
C46 C47 C48 C43 3.9(7)
C36 O3 C49 C50 174.6(4)
O3 C49 C50 C51 179.4(5)
C49 C50 C51 C52 -173.1(6)
C46 O4 C53 C54 174.2(4)
O4 C53 C54 C55 -176.4(7)
O4 C53 C54 C55' 153.6(8)
C53 C54 C55 C56 -172.4(8)
C55' C54 C55 C56 -45.6(18)
C53 C54 C55' C56' 65.8(14)
C55 C54 C55' C56' -2.0(18)
